data_7245661
loop_
_publ_author_name
'Darii, Mariana'
'Mikosch, Annabel'
'van Leusen, Jan'
'Kravtsov, Victor Ch.'
'Dvornina, Elena G.'
'Clapco, Steliana T.'
'Ciloci, Alexandra'
'K\"ogerler, Paul'
'Baca, Svetlana G.'

_publ_section_title
;
 FeII/III and MnII complexes based on 2,4,6-tris(2-pyridyl)-triazine:
 synthesis, structures, magnetic and biological properties
;
_journal_issue 45
_journal_name_full 'RSC Advances'
_journal_page_first 29034
_journal_page_last 29047
_journal_paper_doi 10.1039/D2RA04868J
_journal_volume 12
_journal_year 2022
_chemical_formula_sum 'C18 H16 Cl2 Fe N6 O2'
_chemical_formula_weight 475.12
_space_group_crystal_system triclinic
_space_group_IT_number 2
_space_group_name_Hall '-P 1'
_space_group_name_H-M_alt 'P -1'
_atom_sites_solution_hydrogens mixed
_audit_creation_method SHELXL-2013
_audit_update_record
;
2021-09-09 deposited with the CCDC.	2022-10-06 downloaded from the CCDC.
;
_cell_angle_alpha 106.09(3)
_cell_angle_beta 99.73(3)
_cell_angle_gamma 100.60(3)
_cell_formula_units_Z 2
_cell_length_a 8.7197(17)
_cell_length_b 9.1076(18)
_cell_length_c 13.374(3)
_cell_measurement_reflns_used 5079
_cell_measurement_temperature 100
_cell_measurement_theta_max 24.44
_cell_measurement_theta_min 1.63
_cell_volume 975.5(4)
_computing_cell_refinement
; 
   STOE & Cie GmbH 
   Hilpertstr. 10 
   D-64295 Darmstadt 
   Germany 
X-Area Recipe 1.36.0.0 (STOE, 2020)
;
_computing_data_collection
; 
   STOE & Cie GmbH 
   Hilpertstr. 10 
   D-64295 Darmstadt 
   Germany 
X-Area Pilatus3_SV 1.31.170.0 (STOE, 2020)
;
_computing_data_reduction
; 
   STOE & Cie GmbH 
   Hilpertstr. 10 
   D-64295 Darmstadt 
   Germany 
X-Area Integrate 1.78.3.0 (STOE, 2020)
X-Area LANA 1.83.8.0 (STOE, 2020)
;
_computing_publication_material
; 
   STOE & Cie GmbH 
   Hilpertstr. 10 
   D-64295 Darmstadt 
   Germany
STOE & Cie GmbH, X-Area, software package for collecting single-crystal or
multi-domain crystal data on STOE area-detector diffractometers, for image 
processing, for the correction and scaling of reflection intensities and 
for outlier rejection, version 1.90, Darmstadt 2020 
;
_computing_structure_refinement 'SHELXL-2013 (Sheldrick, 2013)'
_diffrn_ambient_temperature 100
_diffrn_detector_area_resol_mean 5.81
_diffrn_measured_fraction_theta_full 0.973
_diffrn_measured_fraction_theta_max 0.998
_diffrn_measurement_device_type 'STOE STADIVARI'
_diffrn_measurement_method 'rotation method, \w scans'
_diffrn_radiation_type MoK\a
_diffrn_radiation_wavelength 0.71073
_diffrn_reflns_av_R_equivalents 0.0554
_diffrn_reflns_av_unetI/netI 0.0404
_diffrn_reflns_Laue_measured_fraction_full 0.973
_diffrn_reflns_Laue_measured_fraction_max 0.998
_diffrn_reflns_limit_h_max 8
_diffrn_reflns_limit_h_min -10
_diffrn_reflns_limit_k_max 10
_diffrn_reflns_limit_k_min -10
_diffrn_reflns_limit_l_max 15
_diffrn_reflns_limit_l_min -15
_diffrn_reflns_number 12311
_diffrn_reflns_point_group_measured_fraction_full 0.973
_diffrn_reflns_point_group_measured_fraction_max 0.998
_diffrn_reflns_theta_full 25.242
_diffrn_reflns_theta_max 24.999
_diffrn_reflns_theta_min 2.400
_diffrn_source 'Genix Mo'
_exptl_absorpt_coefficient_mu 1.075
_exptl_absorpt_correction_T_max 0.1644
_exptl_absorpt_correction_T_min 0.0556
_exptl_absorpt_correction_type multi-scan
_exptl_absorpt_process_details
; 
   STOE & Cie GmbH 
   Hilpertstr. 10 
   D-64295 Darmstadt 
   Germany 
STOE X-Red32, absorption correction by Gaussian integration, analogous to
P. Coppens in: F. R. Ahmed (Editor), "Crystallographic Computing", Munksgaard,
Copenhagen (1970), 255 - 270. Afterwards scaling of reflection intensities was
performed within STOE LANA. J. Koziskova, F. Hahn, J. Richter, J. Kozisek, Acta
Chimica Slovaca, vol. 9, no. 2, 2016, pp. 136 - 140.
Finally a spherical absorption correction was done within STOE LANA.
;
_exptl_crystal_colour green
_exptl_crystal_density_diffrn 1.618
_exptl_crystal_density_method 'not measured'
_exptl_crystal_description block
_exptl_crystal_F_000 484
_exptl_crystal_size_max 0.440
_exptl_crystal_size_mid 0.280
_exptl_crystal_size_min 0.120
_refine_diff_density_max 0.682
_refine_diff_density_min -1.157
_refine_diff_density_rms 0.133
_refine_ls_extinction_method none
_refine_ls_goodness_of_fit_ref 1.084
_refine_ls_hydrogen_treatment constr
_refine_ls_matrix_type full
_refine_ls_number_parameters 262
_refine_ls_number_reflns 3438
_refine_ls_number_restraints 0
_refine_ls_restrained_S_all 1.084
_refine_ls_R_factor_all 0.0870
_refine_ls_R_factor_gt 0.0819
_refine_ls_shift/su_max 0.000
_refine_ls_shift/su_mean 0.000
_refine_ls_structure_factor_coef Fsqd
_refine_ls_weighting_details
; 
 w=1/[\s^2^(Fo^2^)+(0.1821P)^2^+0.3387P] 
 where P=(Fo^2^+2Fc^2^)/3 
;
_refine_ls_weighting_scheme calc
_refine_ls_wR_factor_gt 0.2299
_refine_ls_wR_factor_ref 0.2377
_reflns_Friedel_coverage 0.000
_reflns_number_gt 2976
_reflns_number_total 3438
_reflns_threshold_expression 'I > 2\s(I)'
_cod_data_source_file d2ra04868j2.cif
_cod_data_source_block am-343_a
_cod_database_code 7245661
_shelx_space_group_comment
; 
The symmetry employed for this shelxl refinement is uniquely defined 
by the following loop, which should always be used as a source of 
symmetry information in preference to the above space-group names. 
They are only intended as comments. 
;
_shelxl_version_number 2013-2

loop_
_space_group_symop_operation_xyz
'x, y, z'
'-x, -y, -z'

loop_
_atom_site_label
_atom_site_type_symbol
_atom_site_fract_x
_atom_site_fract_y
_atom_site_fract_z
_atom_site_U_iso_or_equiv
_atom_site_adp_type
_atom_site_occupancy
_atom_site_site_symmetry_order
_atom_site_calc_flag
_atom_site_refinement_flags_posn
_atom_site_refinement_flags_adp
_atom_site_refinement_flags_occupancy
_atom_site_disorder_assembly
_atom_site_disorder_group
Fe1 Fe 0.56193(7) 0.53631(7) 0.85578(5) 0.0456(3) Uani 1 1 d . . . . .
Cl1 Cl 0.65308(13) 0.59524(14) 0.71422(9) 0.0499(4) Uani 1 1 d . . . . .
Cl2 Cl 0.73477(14) 0.71086(14) 1.00874(9) 0.0537(4) Uani 1 1 d . . . . .
C1 C 0.3557(6) 0.7916(6) 0.8941(4) 0.0507(11) Uani 1 1 d . . . . .
H1 H 0.4544 0.8611 0.9305 0.061 Uiso 1 1 calc R U . . .
C2 C 0.2220(6) 0.8512(6) 0.8847(4) 0.0530(11) Uani 1 1 d . . . . .
H2 H 0.2301 0.9583 0.9146 0.064 Uiso 1 1 calc R U . . .
C3 C 0.0753(6) 0.7489(6) 0.8299(4) 0.0538(11) Uani 1 1 d . . . . .
H3 H -0.0170 0.7861 0.8222 0.065 Uiso 1 1 calc R U . . .
C4 C 0.0674(6) 0.5899(6) 0.7867(4) 0.0493(10) Uani 1 1 d . . . . .
H4 H -0.0302 0.5188 0.7499 0.059 Uiso 1 1 calc R U . . .
C5 C 0.2065(5) 0.5392(5) 0.7991(4) 0.0450(10) Uani 1 1 d . . . . .
C6 C 0.2117(5) 0.3712(5) 0.7593(4) 0.0453(10) Uani 1 1 d . . . . .
C7 C 0.1045(5) 0.1114(5) 0.6805(4) 0.0453(10) Uani 1 1 d . . . . .
C8 C 0.3699(5) 0.1988(5) 0.7559(4) 0.0446(10) Uani 1 1 d . . . . .
C9 C 0.5317(5) 0.1803(5) 0.7930(4) 0.0439(9) Uani 1 1 d . . . . .
C10 C 0.5652(5) 0.0334(6) 0.7755(4) 0.0477(10) Uani 1 1 d . . . . .
H10 H 0.4862 -0.0584 0.7377 0.057 Uiso 1 1 calc R U . . .
C11 C 0.7207(5) 0.0279(6) 0.8163(4) 0.0513(11) Uani 1 1 d . . . . .
H11 H 0.7476 -0.0684 0.8066 0.062 Uiso 1 1 calc R U . . .
C12 C 0.8358(5) 0.1678(6) 0.8717(4) 0.0500(11) Uani 1 1 d . . . . .
H12 H 0.9408 0.1664 0.8990 0.060 Uiso 1 1 calc R U . . .
C13 C 0.7914(5) 0.3085(6) 0.8854(4) 0.0498(11) Uani 1 1 d . . . . .
H13 H 0.8684 0.4017 0.9231 0.060 Uiso 1 1 calc R U . . .
C14 C -0.0315(5) -0.0237(5) 0.6181(4) 0.0460(10) Uani 1 1 d . . . . .
C15 C -0.0102(5) -0.1769(6) 0.5887(4) 0.0475(10) Uani 1 1 d . . . . .
H15 H 0.0896 -0.1963 0.6088 0.057 Uiso 1 1 calc R U . . .
C16 C -0.1405(6) -0.2983(6) 0.5295(4) 0.0517(11) Uani 1 1 d . . . . .
H16 H -0.1300 -0.4015 0.5096 0.062 Uiso 1 1 calc R U . . .
C17 C -0.2871(5) -0.2662(6) 0.4997(4) 0.0501(11) Uani 1 1 d . . . . .
H17 H -0.3766 -0.3467 0.4596 0.060 Uiso 1 1 calc R U . . .
C18 C -0.2966(5) -0.1104(6) 0.5315(4) 0.0496(11) Uani 1 1 d . . . . .
H18 H -0.3951 -0.0885 0.5112 0.059 Uiso 1 1 calc R U . . .
N1 N 0.3505(4) 0.6383(4) 0.8534(3) 0.0472(9) Uani 1 1 d . . . . .
N2 N 0.3586(4) 0.3483(4) 0.7797(3) 0.0458(9) Uani 1 1 d . . . . .
N3 N 0.6426(4) 0.3165(4) 0.8468(3) 0.0456(8) Uani 1 1 d . . . . .
N4 N 0.0805(4) 0.2577(4) 0.7091(3) 0.0452(9) Uani 1 1 d . . . . .
N5 N 0.2468(4) 0.0760(5) 0.7062(3) 0.0466(9) Uani 1 1 d . . . . .
N6 N -0.1726(4) 0.0103(5) 0.5895(3) 0.0473(9) Uani 1 1 d . . . . .
O1 O 0.3202(4) 0.6767(4) 0.6161(3) 0.0589(9) Uani 1 1 d . . . . .
H1A H 0.3326 0.7161 0.5624 0.071 Uiso 1 1 d R U . . .
H1B H 0.4141 0.6614 0.6407 0.071 Uiso 1 1 d R U . . .
O2 O 0.3176(4) 0.7435(4) 0.4255(3) 0.0623(9) Uani 1 1 d . . . . .
H2A H 0.2984 0.6519 0.3727 0.075 Uiso 1 1 d R U . . .
H2B H 0.2484 0.7771 0.3969 0.075 Uiso 1 1 d R U . . .

loop_
_atom_site_aniso_label
_atom_site_aniso_U_11
_atom_site_aniso_U_22
_atom_site_aniso_U_33
_atom_site_aniso_U_23
_atom_site_aniso_U_13
_atom_site_aniso_U_12
Fe1 0.0363(4) 0.0451(5) 0.0499(5) 0.0124(3) 0.0021(3) 0.0079(3)
Cl1 0.0440(6) 0.0536(7) 0.0515(7) 0.0174(5) 0.0071(5) 0.0132(5)
Cl2 0.0457(6) 0.0543(7) 0.0495(7) 0.0083(5) -0.0016(5) 0.0083(5)
C1 0.047(2) 0.048(3) 0.053(3) 0.015(2) 0.007(2) 0.008(2)
C2 0.053(3) 0.048(3) 0.057(3) 0.016(2) 0.008(2) 0.019(2)
C3 0.048(2) 0.055(3) 0.058(3) 0.018(2) 0.005(2) 0.017(2)
C4 0.039(2) 0.051(3) 0.053(3) 0.015(2) 0.0027(19) 0.0101(19)
C5 0.039(2) 0.045(2) 0.046(2) 0.0122(19) 0.0032(18) 0.0088(18)
C6 0.038(2) 0.050(2) 0.046(2) 0.0150(19) 0.0052(18) 0.0105(18)
C7 0.039(2) 0.049(2) 0.046(2) 0.0153(19) 0.0063(18) 0.0101(18)
C8 0.039(2) 0.049(2) 0.042(2) 0.0137(19) 0.0029(17) 0.0091(18)
C9 0.039(2) 0.050(2) 0.042(2) 0.0129(19) 0.0065(18) 0.0122(18)
C10 0.041(2) 0.048(2) 0.050(2) 0.013(2) 0.0055(19) 0.0105(19)
C11 0.042(2) 0.053(3) 0.058(3) 0.017(2) 0.006(2) 0.016(2)
C12 0.034(2) 0.060(3) 0.053(3) 0.017(2) 0.0018(19) 0.015(2)
C13 0.038(2) 0.055(3) 0.051(3) 0.016(2) 0.0032(19) 0.0081(19)
C14 0.041(2) 0.049(3) 0.046(2) 0.014(2) 0.0071(19) 0.0103(19)
C15 0.039(2) 0.051(3) 0.051(3) 0.017(2) 0.0043(19) 0.0109(19)
C16 0.048(2) 0.047(3) 0.054(3) 0.013(2) 0.005(2) 0.008(2)
C17 0.042(2) 0.050(3) 0.048(3) 0.009(2) 0.0017(19) 0.0018(19)
C18 0.035(2) 0.058(3) 0.050(2) 0.016(2) 0.0009(18) 0.0085(19)
N1 0.0397(18) 0.048(2) 0.049(2) 0.0130(17) 0.0041(16) 0.0101(16)
N2 0.0404(18) 0.049(2) 0.046(2) 0.0150(16) 0.0038(15) 0.0132(16)
N3 0.0409(19) 0.047(2) 0.048(2) 0.0144(16) 0.0071(16) 0.0112(16)
N4 0.0380(18) 0.045(2) 0.047(2) 0.0125(17) 0.0021(16) 0.0089(16)
N5 0.0411(19) 0.048(2) 0.047(2) 0.0136(17) 0.0040(16) 0.0102(16)
N6 0.0380(18) 0.052(2) 0.048(2) 0.0155(17) 0.0020(16) 0.0088(16)
O1 0.0488(18) 0.060(2) 0.064(2) 0.0185(17) 0.0053(16) 0.0137(16)
O2 0.058(2) 0.061(2) 0.061(2) 0.0135(17) -0.0011(17) 0.0218(17)

loop_
_atom_type_symbol
_atom_type_description
_atom_type_scat_dispersion_real
_atom_type_scat_dispersion_imag
_atom_type_scat_source
C C 0.0033 0.0016 'International Tables Vol C Tables 4.2.6.8 and 6.1.1.4'
H H 0.0000 0.0000 'International Tables Vol C Tables 4.2.6.8 and 6.1.1.4'
N N 0.0061 0.0033 'International Tables Vol C Tables 4.2.6.8 and 6.1.1.4'
O O 0.0106 0.0060 'International Tables Vol C Tables 4.2.6.8 and 6.1.1.4'
Cl Cl 0.1484 0.1585 'International Tables Vol C Tables 4.2.6.8 and 6.1.1.4'
Fe Fe 0.3463 0.8444 'International Tables Vol C Tables 4.2.6.8 and 6.1.1.4'

loop_
_geom_angle_atom_site_label_1
_geom_angle_atom_site_label_2
_geom_angle_atom_site_label_3
_geom_angle
_geom_angle_site_symmetry_1
_geom_angle_site_symmetry_3
_geom_angle_publ_flag
N2 Fe1 N1 73.07(14) . . ?
N2 Fe1 N3 73.40(14) . . ?
N1 Fe1 N3 144.01(14) . . ?
N2 Fe1 Cl2 150.44(12) . . ?
N1 Fe1 Cl2 100.83(11) . . ?
N3 Fe1 Cl2 101.82(11) . . ?
N2 Fe1 Cl1 103.62(12) . . ?
N1 Fe1 Cl1 100.67(11) . . ?
N3 Fe1 Cl1 99.54(11) . . ?
Cl2 Fe1 Cl1 105.94(5) . . ?
N1 C1 C2 123.1(4) . . ?
N1 C1 H1 118.5 . . ?
C2 C1 H1 118.5 . . ?
C1 C2 C3 118.7(5) . . ?
C1 C2 H2 120.6 . . ?
C3 C2 H2 120.6 . . ?
C2 C3 C4 119.1(4) . . ?
C2 C3 H3 120.4 . . ?
C4 C3 H3 120.4 . . ?
C5 C4 C3 118.8(4) . . ?
C5 C4 H4 120.6 . . ?
C3 C4 H4 120.6 . . ?
N1 C5 C4 122.5(4) . . ?
N1 C5 C6 113.9(4) . . ?
C4 C5 C6 123.5(4) . . ?
N4 C6 N2 124.5(4) . . ?
N4 C6 C5 121.9(4) . . ?
N2 C6 C5 113.6(4) . . ?
N4 C7 N5 124.7(4) . . ?
N4 C7 C14 119.6(4) . . ?
N5 C7 C14 115.7(4) . . ?
N5 C8 N2 123.8(4) . . ?
N5 C8 C9 121.9(4) . . ?
N2 C8 C9 114.2(4) . . ?
N3 C9 C10 123.2(4) . . ?
N3 C9 C8 114.8(4) . . ?
C10 C9 C8 122.0(4) . . ?
C9 C10 C11 117.8(4) . . ?
C9 C10 H10 121.1 . . ?
C11 C10 H10 121.1 . . ?
C10 C11 C12 119.4(4) . . ?
C10 C11 H11 120.3 . . ?
C12 C11 H11 120.3 . . ?
C13 C12 C11 118.8(4) . . ?
C13 C12 H12 120.6 . . ?
C11 C12 H12 120.6 . . ?
N3 C13 C12 122.8(4) . . ?
N3 C13 H13 118.6 . . ?
C12 C13 H13 118.6 . . ?
N6 C14 C15 122.9(4) . . ?
N6 C14 C7 116.3(4) . . ?
C15 C14 C7 120.7(4) . . ?
C16 C15 C14 118.4(4) . . ?
C16 C15 H15 120.8 . . ?
C14 C15 H15 120.8 . . ?
C15 C16 C17 119.7(4) . . ?
C15 C16 H16 120.1 . . ?
C17 C16 H16 120.1 . . ?
C16 C17 C18 118.0(4) . . ?
C16 C17 H17 121.0 . . ?
C18 C17 H17 121.0 . . ?
N6 C18 C17 123.8(4) . . ?
N6 C18 H18 118.1 . . ?
C17 C18 H18 118.1 . . ?
C1 N1 C5 117.7(4) . . ?
C1 N1 Fe1 125.1(3) . . ?
C5 N1 Fe1 116.9(3) . . ?
C6 N2 C8 116.6(4) . . ?
C6 N2 Fe1 122.1(3) . . ?
C8 N2 Fe1 121.2(3) . . ?
C13 N3 C9 118.0(4) . . ?
C13 N3 Fe1 125.8(3) . . ?
C9 N3 Fe1 116.1(3) . . ?
C6 N4 C7 114.8(4) . . ?
C8 N5 C7 115.2(4) . . ?
C18 N6 C14 117.2(4) . . ?
H1A O1 H1B 105.9 . . ?
H2A O2 H2B 96.2 . . ?

loop_
_geom_bond_atom_site_label_1
_geom_bond_atom_site_label_2
_geom_bond_distance
_geom_bond_site_symmetry_2
_geom_bond_publ_flag
Fe1 N2 2.102(4) . ?
Fe1 N1 2.211(4) . ?
Fe1 N3 2.220(4) . ?
Fe1 Cl2 2.2930(17) . ?
Fe1 Cl1 2.3278(14) . ?
C1 N1 1.340(6) . ?
C1 C2 1.375(7) . ?
C1 H1 0.9300 . ?
C2 C3 1.381(7) . ?
C2 H2 0.9300 . ?
C3 C4 1.386(7) . ?
C3 H3 0.9300 . ?
C4 C5 1.375(6) . ?
C4 H4 0.9300 . ?
C5 N1 1.353(6) . ?
C5 C6 1.486(6) . ?
C6 N4 1.323(6) . ?
C6 N2 1.331(6) . ?
C7 N4 1.346(6) . ?
C7 N5 1.351(6) . ?
C7 C14 1.475(6) . ?
C8 N5 1.323(6) . ?
C8 N2 1.337(6) . ?
C8 C9 1.470(6) . ?
C9 N3 1.350(6) . ?
C9 C10 1.387(7) . ?
C10 C11 1.388(6) . ?
C10 H10 0.9300 . ?
C11 C12 1.391(7) . ?
C11 H11 0.9300 . ?
C12 C13 1.379(7) . ?
C12 H12 0.9300 . ?
C13 N3 1.336(6) . ?
C13 H13 0.9300 . ?
C14 N6 1.342(6) . ?
C14 C15 1.397(6) . ?
C15 C16 1.374(7) . ?
C15 H15 0.9300 . ?
C16 C17 1.380(7) . ?
C16 H16 0.9300 . ?
C17 C18 1.387(7) . ?
C17 H17 0.9300 . ?
C18 N6 1.337(6) . ?
C18 H18 0.9300 . ?
O1 H1A 0.9000 . ?
O1 H1B 0.8797 . ?
O2 H2A 0.8966 . ?
O2 H2B 0.8112 . ?

loop_
_geom_hbond_atom_site_label_D
_geom_hbond_atom_site_label_H
_geom_hbond_atom_site_label_A
_geom_hbond_distance_DH
_geom_hbond_distance_HA
_geom_hbond_distance_DA
_geom_hbond_angle_DHA
_geom_hbond_site_symmetry_A
O1 H1A O2 0.90 1.90 2.777(6) 163.7 .
O1 H1B Cl1 0.88 2.40 3.278(4) 173.2 .
O2 H2A Cl1 0.90 2.38 3.214(4) 154.8 2_666
O2 H2B N6 0.81 2.13 2.806(5) 140.8 2_566
